data_7227074
loop_
_publ_author_name
'Yang, Meng'
'Sun, Juan'
'Guo, Jianni'
'Sun, Guifang'
'Li, Licun'

_publ_section_title
;
 Cu--Ln compounds based on nitronyl nitroxide radicals: synthesis,
 structure, and magnetic and fluorescence properties
;
_journal_issue 48
_journal_name_full CrystEngComm
_journal_page_first 9345
_journal_paper_doi 10.1039/C6CE02049F
_journal_volume 18
_journal_year 2016
_chemical_formula_moiety 'C37 H22 Br Cu F30 La N3 O13'
_chemical_formula_sum 'C37 H22 Br Cu F30 La N3 O13'
_chemical_formula_weight 1568.94
_chemical_name_systematic
; 
 ? 
;
_space_group_IT_number 14
_symmetry_cell_setting monoclinic
_symmetry_space_group_name_Hall '-P 2ybc'
_symmetry_space_group_name_H-M 'P 1 21/c 1'
_atom_sites_solution_hydrogens geom
_atom_sites_solution_primary direct
_atom_sites_solution_secondary difmap
_audit_creation_method SHELXL-97
_audit_update_record
;
2016-07-26 deposited with the CCDC.
2016-11-10 downloaded from the CCDC.
;
_cell_angle_alpha 90.00
_cell_angle_beta 100.87(3)
_cell_angle_gamma 90.00
_cell_formula_units_Z 4
_cell_length_a 14.835(3)
_cell_length_b 19.359(4)
_cell_length_c 18.279(4)
_cell_measurement_reflns_used 14666
_cell_measurement_temperature 113(2)
_cell_measurement_theta_max 27.8864
_cell_measurement_theta_min 1.5470
_cell_volume 5155.4(19)
_computing_cell_refinement 'CrystalClear-SM Expert 2.1 b42 (Rigaku, 2015)'
_computing_data_collection 'CrystalClear-SM Expert 2.1 b42 (Rigaku, 2015)'
_computing_data_reduction 'CrystalClear-SM Expert 2.1 b42 (Rigaku, 2015)'
_computing_molecular_graphics 'Bruker SHELXTL'
_computing_publication_material 'Bruker SHELXTL'
_computing_structure_refinement 'SHELXL-97 (Sheldrick, 1997)'
_computing_structure_solution 'SHELXS-97 (Sheldrick, 1990)'
_diffrn_ambient_temperature 113(2)
_diffrn_detector_area_resol_mean 28.5714
_diffrn_measured_fraction_theta_full 0.996
_diffrn_measured_fraction_theta_max 0.996
_diffrn_measurement_device_type 'CCD area detector'
_diffrn_measurement_method 'profile data from \w-scans'
_diffrn_radiation_monochromator graphite
_diffrn_radiation_source 'fine-focus sealed tube'
_diffrn_radiation_type MoK\a
_diffrn_radiation_wavelength 0.71073
_diffrn_reflns_av_R_equivalents 0.0639
_diffrn_reflns_av_sigmaI/netI 0.0640
_diffrn_reflns_limit_h_max 19
_diffrn_reflns_limit_h_min -19
_diffrn_reflns_limit_k_max 25
_diffrn_reflns_limit_k_min -25
_diffrn_reflns_limit_l_max 24
_diffrn_reflns_limit_l_min -21
_diffrn_reflns_number 53078
_diffrn_reflns_theta_full 27.94
_diffrn_reflns_theta_max 27.94
_diffrn_reflns_theta_min 1.55
_diffrn_standards_decay_% 0
_diffrn_standards_interval_count 0
_diffrn_standards_interval_time 0
_diffrn_standards_number 0
_exptl_absorpt_coefficient_mu 2.176
_exptl_absorpt_correction_T_max 0.580
_exptl_absorpt_correction_T_min 0.526
_exptl_absorpt_correction_type multi-scan
_exptl_absorpt_process_details SADABS
_exptl_crystal_colour green
_exptl_crystal_density_diffrn 2.021
_exptl_crystal_density_meas ?
_exptl_crystal_density_method 'not measured'
_exptl_crystal_description block
_exptl_crystal_F_000 3040
_exptl_crystal_size_max 0.30
_exptl_crystal_size_mid 0.28
_exptl_crystal_size_min 0.25
_refine_diff_density_max 1.484
_refine_diff_density_min -1.196
_refine_diff_density_rms 0.143
_refine_ls_extinction_method none
_refine_ls_goodness_of_fit_ref 1.005
_refine_ls_hydrogen_treatment mixed
_refine_ls_matrix_type full
_refine_ls_number_parameters 785
_refine_ls_number_reflns 12368
_refine_ls_number_restraints 4
_refine_ls_restrained_S_all 1.011
_refine_ls_R_factor_all 0.0654
_refine_ls_R_factor_gt 0.0485
_refine_ls_shift/su_max 0.002
_refine_ls_shift/su_mean 0.000
_refine_ls_structure_factor_coef Fsqd
_refine_ls_weighting_details 'calc w=1/[\s^2^(Fo^2^)+(0.1000P)^2^+0.0000P] where P=(Fo^2^+2Fc^2^)/3'
_refine_ls_weighting_scheme calc
_refine_ls_wR_factor_gt 0.1237
_refine_ls_wR_factor_ref 0.1370
_reflns_number_gt 9852
_reflns_number_total 12368
_reflns_threshold_expression >2sigma(I)
_cod_data_source_file c6ce02049f2.cif
_cod_data_source_block 7
_cod_depositor_comments
;
The following automatic conversions were performed:

'_symmetry_cell_setting' value 'Monoclinic' changed to 'monoclinic'
according to
/usr/data/users/saulius/crontab/automatic-downloads/rss-feeds/RSC/lib/dictionaries/cif_core.dic
dictionary named 'cif_core.dic' version 2.4.2 from 2011-04-26.

'_exptl_absorpt_correction_type' value 'Multi-scan' changed to
'multi-scan' according to
/usr/data/users/saulius/crontab/automatic-downloads/rss-feeds/RSC/lib/dictionaries/cif_core.dic
dictionary named 'cif_core.dic' version 2.4.2 from 2011-04-26.

'_exptl_crystal_density_meas' value 'not measured' was changed to '?'
- the value is perceived as not measured.

Automatic conversion script
Id: cif_fix_values 4268 2015-11-12 08:31:59Z antanas 

 Adding full bibliography for 7227070--7227077.cif.
;
_cod_original_sg_symbol_H-M 'P 21/c'
_cod_database_code 7227074

loop_
_symmetry_equiv_pos_as_xyz
'x, y, z'
'-x, y+1/2, -z+1/2'
'-x, -y, -z'
'x, -y-1/2, z-1/2'

loop_
_atom_site_label
_atom_site_type_symbol
_atom_site_fract_x
_atom_site_fract_y
_atom_site_fract_z
_atom_site_U_iso_or_equiv
_atom_site_adp_type
_atom_site_occupancy
_atom_site_symmetry_multiplicity
_atom_site_calc_flag
_atom_site_refinement_flags
La1 La 0.683158(15) 0.286547(11) 0.542443(12) 0.01298(8) Uani 1 1 d D
Br1 Br 0.92334(3) 0.08962(2) 0.45963(2) 0.02680(12) Uani 1 1 d .
Cu1 Cu 1.03702(3) 0.26446(3) 0.23972(3) 0.02125(13) Uani 1 1 d .
F20 F 0.88521(19) 0.47398(14) 0.23282(14) 0.0315(6) Uani 1 1 d .
F19 F 0.83227(18) 0.42550(14) 0.12796(16) 0.0337(6) Uani 1 1 d .
F1 F 0.6826(2) 0.04966(14) 0.43116(17) 0.0394(7) Uani 1 1 d .
F8 F 0.48318(19) 0.40942(14) 0.72208(16) 0.0351(7) Uani 1 1 d .
F7 F 0.6159(2) 0.38052(13) 0.78296(14) 0.0322(6) Uani 1 1 d .
F5 F 0.3419(2) 0.26013(19) 0.52961(17) 0.0460(8) Uani 1 1 d .
F6 F 0.3392(2) 0.27482(17) 0.41307(18) 0.0466(8) Uani 1 1 d .
F10 F 0.5755(2) 0.57518(14) 0.50768(18) 0.0418(7) Uani 1 1 d .
F18 F 0.8719(3) 0.38032(15) 0.35916(16) 0.0482(9) Uani 1 1 d .
F21 F 0.92893(19) 0.50908(13) 0.13366(16) 0.0353(7) Uani 1 1 d .
F13 F 0.8300(2) 0.44682(17) 0.73486(16) 0.0450(8) Uani 1 1 d .
F14 F 0.8947(3) 0.51724(14) 0.67052(16) 0.0485(9) Uani 1 1 d .
F9 F 0.5865(2) 0.48672(13) 0.75416(14) 0.0329(6) Uani 1 1 d .
F15 F 0.9661(2) 0.42710(17) 0.71882(18) 0.0493(8) Uani 1 1 d .
F4 F 0.3082(2) 0.17538(17) 0.45402(19) 0.0480(8) Uani 1 1 d .
F12 F 0.7205(2) 0.56175(17) 0.5237(2) 0.0611(11) Uani 1 1 d .
F11 F 0.6329(3) 0.52166(15) 0.42628(17) 0.0613(11) Uani 1 1 d .
F16 F 0.8234(3) 0.47788(19) 0.3865(2) 0.0725(13) Uani 1 1 d .
F17 F 0.9612(3) 0.4477(2) 0.42874(19) 0.0749(14) Uani 1 1 d .
F22 F 1.2388(3) 0.4515(2) 0.1417(3) 0.0978(18) Uani 1 1 d .
F23 F 1.2986(2) 0.3946(2) 0.2356(3) 0.0796(13) Uani 1 1 d .
F24 F 1.2705(3) 0.3426(2) 0.1325(3) 0.0816(14) Uani 1 1 d .
F28 F 1.31567(18) 0.16224(14) 0.28171(18) 0.0399(7) Uani 1 1 d .
F26 F 0.9923(2) 0.20908(15) -0.02292(16) 0.0390(7) Uani 1 1 d .
F29 F 1.2742(2) 0.06955(15) 0.21935(18) 0.0465(8) Uani 1 1 d .
F30 F 1.2320(2) 0.08742(14) 0.32311(17) 0.0387(7) Uani 1 1 d .
F27 F 1.1191(3) 0.1540(3) -0.0094(2) 0.0900(17) Uani 1 1 d .
F25 F 1.1179(3) 0.2637(3) 0.0058(2) 0.0774(13) Uani 1 1 d .
O2 O 0.6968(2) 0.28875(14) 0.16227(15) 0.0179(6) Uani 1 1 d .
O6 O 0.6419(2) 0.40842(14) 0.50527(16) 0.0201(6) Uani 1 1 d .
O9 O 0.8318(2) 0.21783(14) 0.55976(18) 0.0205(6) Uani 1 1 d D
O8 O 0.7942(2) 0.34237(14) 0.46968(15) 0.0203(6) Uani 1 1 d .
O1 O 0.6460(2) 0.25960(14) 0.40184(15) 0.0181(6) Uani 1 1 d .
O3 O 0.65249(19) 0.16129(14) 0.50800(15) 0.0186(6) Uani 1 1 d .
O4 O 0.5159(2) 0.26199(14) 0.50901(16) 0.0200(6) Uani 1 1 d .
O13 O 1.1167(2) 0.18508(15) 0.26570(17) 0.0252(7) Uani 1 1 d .
O10 O 0.9631(2) 0.34685(15) 0.21653(18) 0.0265(7) Uani 1 1 d .
O7 O 0.80214(19) 0.35573(14) 0.62633(15) 0.0191(6) Uani 1 1 d .
O12 O 1.0100(2) 0.22904(16) 0.12235(18) 0.0269(7) Uani 1 1 d .
O5 O 0.6106(2) 0.34687(14) 0.63915(16) 0.0204(6) Uani 1 1 d .
O11 O 1.1449(2) 0.31371(16) 0.2194(2) 0.0308(7) Uani 1 1 d .
N1 N 0.6377(2) 0.28009(15) 0.33445(18) 0.0141(7) Uani 1 1 d .
N2 N 0.6625(2) 0.29455(16) 0.22169(18) 0.0145(7) Uani 1 1 d .
N3 N 0.9389(2) 0.22452(17) 0.2901(2) 0.0190(7) Uani 1 1 d .
C10 C 0.5206(3) 0.3688(2) 0.3447(2) 0.0225(9) Uani 1 1 d .
H10A H 0.4710 0.3950 0.3166 0.034 Uiso 1 1 calc R
H10B H 0.5707 0.3991 0.3638 0.034 Uiso 1 1 calc R
H10C H 0.5001 0.3462 0.3855 0.034 Uiso 1 1 calc R
C2 C 0.7840(3) 0.2297(2) 0.3086(2) 0.0160(8) Uani 1 1 d .
C22 C 0.5730(3) 0.4222(2) 0.7295(2) 0.0229(9) Uani 1 1 d .
C20 C 0.6042(3) 0.4095(2) 0.6550(2) 0.0209(9) Uani 1 1 d .
C4 C 0.5874(3) 0.3457(2) 0.2269(2) 0.0160(8) Uani 1 1 d .
C26 C 0.5834(3) 0.1274(2) 0.4771(2) 0.0211(9) Uani 1 1 d .
C25 C 0.4917(3) 0.1482(2) 0.4610(2) 0.0216(9) Uani 1 1 d .
H25 H 0.4475 0.1181 0.4362 0.026 Uiso 1 1 calc R
C28 C 0.9078(3) 0.4531(2) 0.1698(2) 0.0225(9) Uani 1 1 d .
C6 C 0.8032(3) 0.1823(2) 0.3665(2) 0.0178(8) Uani 1 1 d .
H6 H 0.7586 0.1686 0.3930 0.021 Uiso 1 1 calc R
C5 C 0.5519(3) 0.3154(2) 0.2952(2) 0.0149(8) Uani 1 1 d .
C7 C 0.8917(3) 0.1561(2) 0.3829(2) 0.0182(8) Uani 1 1 d .
C19 C 0.6342(3) 0.4625(2) 0.5405(2) 0.0193(8) Uani 1 1 d .
C24 C 0.4654(3) 0.2131(2) 0.4813(2) 0.0206(9) Uani 1 1 d .
C35 C 1.1613(3) 0.1578(2) 0.2217(3) 0.0251(9) Uani 1 1 d .
C14 C 0.8431(3) 0.3946(2) 0.4815(2) 0.0200(8) Uani 1 1 d .
C8 C 0.9585(3) 0.1776(2) 0.3454(2) 0.0196(8) Uani 1 1 d .
H8 H 1.0176 0.1597 0.3581 0.024 Uiso 1 1 calc R
C3 C 0.6956(3) 0.26540(19) 0.2882(2) 0.0139(7) Uani 1 1 d .
C29 C 1.0694(3) 0.4146(2) 0.1654(3) 0.0238(9) Uani 1 1 d .
H29 H 1.0765 0.4545 0.1386 0.029 Uiso 1 1 calc R
C21 C 0.6192(3) 0.4678(2) 0.6137(2) 0.0236(9) Uani 1 1 d .
H21 H 0.6192 0.5112 0.6354 0.028 Uiso 1 1 calc R
C1 C 0.8536(3) 0.2487(2) 0.2714(2) 0.0182(8) Uani 1 1 d .
H1 H 0.8402 0.2796 0.2318 0.022 Uiso 1 1 calc R
C27 C 0.9858(3) 0.4002(2) 0.1844(2) 0.0215(9) Uani 1 1 d .
C33 C 1.1470(3) 0.1609(2) 0.1441(3) 0.0282(10) Uani 1 1 d .
H33 H 1.1876 0.1376 0.1197 0.034 Uiso 1 1 calc R
C11 C 0.5171(3) 0.3477(2) 0.1554(2) 0.0268(10) Uani 1 1 d .
H11A H 0.4958 0.3017 0.1423 0.040 Uiso 1 1 calc R
H11B H 0.5446 0.3665 0.1163 0.040 Uiso 1 1 calc R
H11C H 0.4663 0.3761 0.1622 0.040 Uiso 1 1 calc R
C46 C 0.6068(3) 0.0525(2) 0.4604(3) 0.0287(10) Uani 1 1 d .
C13 C 0.8759(3) 0.4250(2) 0.4137(3) 0.0277(10) Uani 1 1 d .
C12 C 0.6359(3) 0.4155(2) 0.2417(3) 0.0261(10) Uani 1 1 d .
H12B H 0.6709 0.4246 0.2036 0.039 Uiso 1 1 calc R
H12A H 0.6762 0.4145 0.2894 0.039 Uiso 1 1 calc R
H12C H 0.5911 0.4513 0.2414 0.039 Uiso 1 1 calc R
C15 C 0.8703(3) 0.4306(2) 0.5484(2) 0.0227(9) Uani 1 1 d .
H15 H 0.9049 0.4706 0.5485 0.027 Uiso 1 1 calc R
C9 C 0.4800(3) 0.2587(2) 0.2738(2) 0.0214(9) Uani 1 1 d .
H9C H 0.4236 0.2790 0.2485 0.032 Uiso 1 1 calc R
H9D H 0.4698 0.2356 0.3180 0.032 Uiso 1 1 calc R
H9E H 0.5016 0.2260 0.2415 0.032 Uiso 1 1 calc R
C23 C 0.3629(3) 0.2304(3) 0.4691(3) 0.0287(10) Uani 1 1 d .
C17 C 0.8845(3) 0.4507(2) 0.6846(2) 0.0234(9) Uani 1 1 d .
C16 C 0.8472(3) 0.4082(2) 0.6153(2) 0.0213(9) Uani 1 1 d .
C30 C 1.1431(3) 0.3702(2) 0.1858(3) 0.0265(10) Uani 1 1 d .
C18 C 0.6407(3) 0.5307(2) 0.4989(3) 0.0271(10) Uani 1 1 d .
C32 C 1.0745(3) 0.1974(2) 0.1013(3) 0.0277(10) Uani 1 1 d .
C31 C 1.2376(4) 0.3912(3) 0.1703(4) 0.0511(16) Uani 1 1 d .
C36 C 1.2468(3) 0.1178(2) 0.2615(3) 0.0280(10) Uani 1 1 d .
C34 C 1.0758(4) 0.2046(3) 0.0176(3) 0.0396(13) Uani 1 1 d .
F2 F 0.5409(2) 0.02099(16) 0.41154(19) 0.0519(9) Uani 1 1 d .
F3 F 0.6216(3) 0.01514(14) 0.52255(17) 0.0493(9) Uani 1 1 d .
H9B H 0.836(3) 0.1743(11) 0.564(4) 0.074 Uiso 1 1 d D
H9A H 0.885(2) 0.235(2) 0.557(4) 0.074 Uiso 1 1 d D

loop_
_atom_site_aniso_label
_atom_site_aniso_U_11
_atom_site_aniso_U_22
_atom_site_aniso_U_33
_atom_site_aniso_U_23
_atom_site_aniso_U_13
_atom_site_aniso_U_12
La1 0.01420(13) 0.01266(12) 0.01260(13) -0.00108(7) 0.00383(9) -0.00150(8)
Br1 0.0328(3) 0.0277(2) 0.0214(2) 0.00775(17) 0.00876(19) 0.01326(18)
Cu1 0.0151(3) 0.0205(3) 0.0294(3) 0.0032(2) 0.0075(2) 0.0024(2)
F20 0.0370(16) 0.0333(14) 0.0275(15) -0.0019(11) 0.0142(12) 0.0124(12)
F19 0.0218(14) 0.0318(15) 0.0437(17) -0.0078(12) -0.0037(12) 0.0028(11)
F1 0.0456(18) 0.0270(15) 0.0524(19) -0.0124(13) 0.0269(15) -0.0046(13)
F8 0.0247(15) 0.0445(17) 0.0389(16) -0.0021(13) 0.0131(12) 0.0014(12)
F7 0.0449(17) 0.0296(14) 0.0218(14) 0.0023(11) 0.0057(12) 0.0122(12)
F5 0.0241(16) 0.074(2) 0.0426(19) -0.0185(16) 0.0133(13) -0.0011(15)
F6 0.0266(16) 0.063(2) 0.048(2) 0.0168(16) 0.0003(14) 0.0088(15)
F10 0.0466(19) 0.0244(14) 0.057(2) 0.0134(13) 0.0174(15) 0.0172(13)
F18 0.081(3) 0.0403(17) 0.0312(17) -0.0102(13) 0.0316(16) -0.0202(16)
F21 0.0361(16) 0.0254(14) 0.0481(18) 0.0155(12) 0.0174(13) 0.0009(12)
F13 0.056(2) 0.0530(19) 0.0287(16) -0.0173(14) 0.0160(14) -0.0191(16)
F14 0.093(3) 0.0223(14) 0.0278(16) -0.0057(12) 0.0054(16) -0.0205(16)
F9 0.0568(19) 0.0195(13) 0.0258(14) -0.0092(10) 0.0163(13) 0.0001(12)
F15 0.0397(19) 0.056(2) 0.0421(19) -0.0109(15) -0.0170(15) -0.0049(15)
F4 0.0245(16) 0.049(2) 0.069(2) -0.0117(16) 0.0044(15) -0.0173(14)
F12 0.0361(19) 0.0395(18) 0.099(3) 0.0319(18) -0.0094(18) -0.0142(15)
F11 0.127(4) 0.0284(16) 0.0367(19) 0.0094(14) 0.037(2) 0.0102(19)
F16 0.112(3) 0.060(2) 0.056(2) 0.0360(19) 0.045(2) 0.039(2)
F17 0.061(2) 0.125(4) 0.042(2) -0.006(2) 0.0187(18) -0.067(2)
F22 0.038(2) 0.087(3) 0.178(5) 0.079(3) 0.045(3) 0.004(2)
F23 0.028(2) 0.083(3) 0.121(4) 0.006(3) -0.004(2) -0.0196(19)
F24 0.048(2) 0.099(3) 0.115(4) -0.022(3) 0.058(2) -0.014(2)
F28 0.0162(13) 0.0325(15) 0.067(2) -0.0001(14) -0.0015(13) -0.0069(11)
F26 0.0294(16) 0.0517(19) 0.0350(17) 0.0039(13) 0.0036(13) 0.0057(13)
F29 0.0375(18) 0.0404(17) 0.058(2) -0.0148(15) 0.0002(15) 0.0206(14)
F30 0.0304(16) 0.0305(15) 0.0519(19) 0.0110(13) -0.0008(14) 0.0026(12)
F27 0.080(3) 0.142(4) 0.044(2) -0.026(2) 0.001(2) 0.068(3)
F25 0.061(3) 0.131(4) 0.043(2) 0.009(2) 0.0152(19) -0.047(3)
O2 0.0172(15) 0.0248(15) 0.0139(14) -0.0008(11) 0.0084(11) 0.0000(11)
O6 0.0191(15) 0.0189(14) 0.0220(15) -0.0022(11) 0.0027(12) 0.0030(11)
O9 0.0171(15) 0.0167(14) 0.0287(17) -0.0004(12) 0.0073(13) 0.0003(11)
O8 0.0224(15) 0.0198(14) 0.0195(15) -0.0033(11) 0.0060(12) -0.0044(12)
O1 0.0224(15) 0.0220(14) 0.0109(14) 0.0021(11) 0.0058(11) 0.0000(12)
O3 0.0229(15) 0.0180(14) 0.0145(14) 0.0006(11) 0.0025(12) -0.0015(12)
O4 0.0205(15) 0.0205(14) 0.0194(15) -0.0022(11) 0.0044(12) -0.0031(12)
O13 0.0179(15) 0.0233(15) 0.0343(18) 0.0043(13) 0.0052(13) 0.0038(12)
O10 0.0212(16) 0.0229(15) 0.0377(19) 0.0072(13) 0.0112(13) -0.0003(12)
O7 0.0195(15) 0.0184(14) 0.0198(15) 0.0004(11) 0.0048(12) -0.0039(11)
O12 0.0180(16) 0.0310(17) 0.0314(18) -0.0004(13) 0.0036(13) 0.0034(13)
O5 0.0235(16) 0.0155(14) 0.0238(16) -0.0048(11) 0.0087(12) -0.0023(11)
O11 0.0149(15) 0.0236(16) 0.053(2) 0.0002(15) 0.0046(14) -0.0011(12)
N1 0.0181(17) 0.0131(15) 0.0108(16) 0.0014(12) 0.0016(13) -0.0005(12)
N2 0.0176(17) 0.0152(15) 0.0119(16) 0.0009(12) 0.0060(13) -0.0006(12)
N3 0.0144(17) 0.0219(17) 0.0214(19) 0.0009(14) 0.0053(14) 0.0016(13)
C10 0.021(2) 0.028(2) 0.020(2) -0.0023(17) 0.0072(17) 0.0066(17)
C2 0.0128(19) 0.0191(19) 0.016(2) 0.0001(15) 0.0015(15) -0.0029(15)
C22 0.022(2) 0.019(2) 0.028(2) -0.0031(17) 0.0055(18) 0.0020(16)
C20 0.019(2) 0.021(2) 0.023(2) -0.0028(16) 0.0054(17) 0.0002(16)
C4 0.0163(19) 0.0190(19) 0.0136(19) 0.0014(15) 0.0056(15) 0.0039(15)
C26 0.031(2) 0.021(2) 0.015(2) -0.0016(15) 0.0106(17) -0.0062(17)
C25 0.026(2) 0.026(2) 0.013(2) -0.0017(16) 0.0051(16) -0.0121(17)
C28 0.024(2) 0.020(2) 0.024(2) -0.0004(17) 0.0061(17) -0.0032(17)
C6 0.019(2) 0.0192(19) 0.016(2) 0.0017(15) 0.0042(16) -0.0010(15)
C5 0.0102(18) 0.0191(19) 0.015(2) 0.0002(15) 0.0016(15) 0.0024(14)
C7 0.019(2) 0.0172(19) 0.017(2) -0.0031(15) 0.0023(16) 0.0037(15)
C19 0.018(2) 0.0182(19) 0.021(2) -0.0008(16) 0.0036(16) 0.0019(15)
C24 0.019(2) 0.029(2) 0.014(2) -0.0003(16) 0.0051(16) -0.0048(17)
C35 0.0121(19) 0.019(2) 0.044(3) -0.0033(18) 0.0062(19) -0.0018(16)
C14 0.018(2) 0.0191(19) 0.024(2) 0.0001(16) 0.0065(16) 0.0012(16)
C8 0.020(2) 0.022(2) 0.017(2) 0.0006(16) 0.0036(16) 0.0045(16)
C3 0.0171(19) 0.0134(17) 0.0117(19) -0.0031(14) 0.0036(15) -0.0018(14)
C29 0.022(2) 0.019(2) 0.031(2) 0.0002(17) 0.0072(18) -0.0052(16)
C21 0.030(2) 0.018(2) 0.024(2) -0.0030(16) 0.0079(18) 0.0007(17)
C1 0.017(2) 0.0184(19) 0.020(2) -0.0020(15) 0.0054(16) 0.0015(15)
C27 0.020(2) 0.024(2) 0.021(2) -0.0043(16) 0.0043(17) -0.0022(17)
C33 0.018(2) 0.028(2) 0.039(3) -0.008(2) 0.0058(19) 0.0059(18)
C11 0.025(2) 0.038(3) 0.019(2) 0.0044(18) 0.0064(18) 0.0114(19)
C46 0.038(3) 0.019(2) 0.032(3) -0.0064(18) 0.015(2) -0.0081(19)
C13 0.030(2) 0.028(2) 0.027(2) 0.0001(18) 0.0086(19) -0.0129(19)
C12 0.028(2) 0.019(2) 0.034(3) 0.0025(18) 0.014(2) 0.0014(17)
C15 0.024(2) 0.021(2) 0.024(2) -0.0015(16) 0.0046(18) -0.0077(17)
C9 0.014(2) 0.022(2) 0.027(2) 0.0029(17) 0.0006(17) -0.0020(16)
C23 0.022(2) 0.039(3) 0.027(3) -0.005(2) 0.0090(19) -0.007(2)
C17 0.027(2) 0.023(2) 0.018(2) 0.0012(16) 0.0000(17) -0.0094(17)
C16 0.019(2) 0.021(2) 0.022(2) -0.0017(16) -0.0004(17) -0.0002(16)
C30 0.016(2) 0.023(2) 0.041(3) -0.0019(19) 0.0070(19) -0.0044(17)
C18 0.024(2) 0.026(2) 0.031(3) 0.0028(19) 0.0062(19) 0.0064(18)
C32 0.018(2) 0.029(2) 0.037(3) -0.009(2) 0.0063(19) -0.0017(18)
C31 0.027(3) 0.037(3) 0.093(5) 0.016(3) 0.020(3) 0.000(2)
C36 0.017(2) 0.021(2) 0.045(3) -0.0068(19) 0.0026(19) -0.0026(17)
C34 0.026(3) 0.062(4) 0.033(3) -0.009(2) 0.010(2) 0.008(2)
F2 0.051(2) 0.0391(17) 0.068(2) -0.0348(16) 0.0172(17) -0.0189(15)
F3 0.086(3) 0.0197(14) 0.049(2) 0.0089(13) 0.0303(18) 0.0066(15)

loop_
_atom_type_symbol
_atom_type_description
_atom_type_scat_dispersion_real
_atom_type_scat_dispersion_imag
_atom_type_scat_source
C C 0.0033 0.0016 'International Tables Vol C Tables 4.2.6.8 and 6.1.1.4'
H H 0.0000 0.0000 'International Tables Vol C Tables 4.2.6.8 and 6.1.1.4'
Br Br -0.2901 2.4595 'International Tables Vol C Tables 4.2.6.8 and 6.1.1.4'
Cu Cu 0.3201 1.2651 'International Tables Vol C Tables 4.2.6.8 and 6.1.1.4'
F F 0.0171 0.0103 'International Tables Vol C Tables 4.2.6.8 and 6.1.1.4'
La La -0.2871 2.4523 'International Tables Vol C Tables 4.2.6.8 and 6.1.1.4'
N N 0.0061 0.0033 'International Tables Vol C Tables 4.2.6.8 and 6.1.1.4'
O O 0.0106 0.0060 'International Tables Vol C Tables 4.2.6.8 and 6.1.1.4'

loop_
_geom_angle_atom_site_label_1
_geom_angle_atom_site_label_2
_geom_angle_atom_site_label_3
_geom_angle
_geom_angle_site_symmetry_3
O4 La1 O7 144.12(9) .
O4 La1 O6 86.09(9) .
O7 La1 O6 76.65(9) .
O4 La1 O5 73.91(9) .
O7 La1 O5 70.57(9) .
O6 La1 O5 68.81(9) .
O4 La1 O3 68.32(9) .
O7 La1 O3 137.83(9) .
O6 La1 O3 144.64(9) .
O5 La1 O3 122.59(9) .
O4 La1 O8 131.83(9) .
O7 La1 O8 68.96(9) .
O6 La1 O8 66.83(9) .
O5 La1 O8 124.99(9) .
O3 La1 O8 112.42(9) .
O4 La1 O9 137.06(9) .
O7 La1 O9 73.04(9) .
O6 La1 O9 133.60(9) .
O5 La1 O9 129.01(10) .
O3 La1 O9 68.90(9) .
O8 La1 O9 69.86(9) .
O4 La1 O1 72.58(9) .
O7 La1 O1 135.55(9) .
O6 La1 O1 85.68(9) .
O5 La1 O1 138.84(9) .
O3 La1 O1 64.06(9) .
O8 La1 O1 66.58(9) .
O9 La1 O1 92.03(10) .
O4 La1 O2 90.87(9) 4_566
O7 La1 O2 81.39(9) 4_566
O6 La1 O2 137.09(9) 4_566
O5 La1 O2 69.26(9) 4_566
O3 La1 O2 69.77(9) 4_566
O8 La1 O2 136.17(9) 4_566
O9 La1 O2 71.04(9) 4_566
O1 La1 O2 133.83(9) 4_566
O10 Cu1 O13 176.82(13) .
O10 Cu1 O11 90.38(13) .
O13 Cu1 O11 87.15(13) .
O10 Cu1 N3 89.34(13) .
O13 Cu1 N3 92.47(13) .
O11 Cu1 N3 163.59(15) .
O10 Cu1 O12 92.96(13) .
O13 Cu1 O12 88.98(12) .
O11 Cu1 O12 88.40(13) .
N3 Cu1 O12 108.00(13) .
N2 O2 La1 141.0(2) 4_565
C19 O6 La1 134.0(3) .
La1 O9 H9B 125(3) .
La1 O9 H9A 125(3) .
H9B O9 H9A 110(4) .
C14 O8 La1 132.1(3) .
N1 O1 La1 149.5(2) .
C26 O3 La1 134.9(3) .
C24 O4 La1 137.4(3) .
C35 O13 Cu1 123.3(3) .
C27 O10 Cu1 125.8(3) .
C16 O7 La1 132.3(3) .
C32 O12 Cu1 116.0(3) .
C20 O5 La1 132.1(3) .
C30 O11 Cu1 125.1(3) .
O1 N1 C3 125.7(3) .
O1 N1 C5 121.4(3) .
C3 N1 C5 112.3(3) .
O2 N2 C3 126.2(3) .
O2 N2 C4 121.7(3) .
C3 N2 C4 111.5(3) .
C1 N3 C8 119.3(4) .
C1 N3 Cu1 118.7(3) .
C8 N3 Cu1 121.9(3) .
C5 C10 H10A 109.5 .
C5 C10 H10B 109.5 .
H10A C10 H10B 109.5 .
C5 C10 H10C 109.5 .
H10A C10 H10C 109.5 .
H10B C10 H10C 109.5 .
C6 C2 C1 118.9(4) .
C6 C2 C3 123.4(4) .
C1 C2 C3 117.6(4) .
F9 C22 F7 107.4(4) .
F9 C22 F8 106.9(3) .
F7 C22 F8 107.0(4) .
F9 C22 C20 113.5(4) .
F7 C22 C20 111.8(3) .
F8 C22 C20 109.9(3) .
O5 C20 C21 128.9(4) .
O5 C20 C22 114.0(4) .
C21 C20 C22 117.1(4) .
N2 C4 C11 111.0(3) .
N2 C4 C12 105.3(3) .
C11 C4 C12 110.8(4) .
N2 C4 C5 99.7(3) .
C11 C4 C5 114.8(3) .
C12 C4 C5 114.3(3) .
O3 C26 C25 128.5(4) .
O3 C26 C46 112.7(4) .
C25 C26 C46 118.7(4) .
C24 C25 C26 121.2(4) .
C24 C25 H25 119.4 .
C26 C25 H25 119.4 .
F20 C28 F21 107.8(3) .
F20 C28 F19 107.3(4) .
F21 C28 F19 106.8(4) .
F20 C28 C27 111.1(4) .
F21 C28 C27 112.8(4) .
F19 C28 C27 110.8(3) .
C2 C6 C7 117.2(4) .
C2 C6 H6 121.4 .
C7 C6 H6 121.4 .
N1 C5 C10 110.8(3) .
N1 C5 C9 106.5(3) .
C10 C5 C9 111.5(3) .
N1 C5 C4 99.8(3) .
C10 C5 C4 114.3(3) .
C9 C5 C4 113.0(3) .
C8 C7 C6 121.7(4) .
C8 C7 Br1 118.2(3) .
C6 C7 Br1 120.0(3) .
O6 C19 C21 127.0(4) .
O6 C19 C18 116.5(4) .
C21 C19 C18 116.5(4) .
O4 C24 C25 128.0(4) .
O4 C24 C23 113.2(4) .
C25 C24 C23 118.8(4) .
O13 C35 C33 129.6(4) .
O13 C35 C36 113.3(4) .
C33 C35 C36 117.0(4) .
O8 C14 C15 128.4(4) .
O8 C14 C13 115.9(4) .
C15 C14 C13 115.6(4) .
N3 C8 C7 120.3(4) .
N3 C8 H8 119.9 .
C7 C8 H8 119.9 .
N2 C3 N1 108.2(3) .
N2 C3 C2 125.6(3) .
N1 C3 C2 125.9(3) .
C30 C29 C27 120.5(4) .
C30 C29 H29 119.7 .
C27 C29 H29 119.7 .
C20 C21 C19 121.8(4) .
C20 C21 H21 119.1 .
C19 C21 H21 119.1 .
N3 C1 C2 122.6(4) .
N3 C1 H1 118.7 .
C2 C1 H1 118.7 .
O10 C27 C29 127.8(4) .
O10 C27 C28 111.6(4) .
C29 C27 C28 120.5(4) .
C35 C33 C32 123.0(4) .
C35 C33 H33 118.5 .
C32 C33 H33 118.5 .
C4 C11 H11A 109.5 .
C4 C11 H11B 109.5 .
H11A C11 H11B 109.5 .
C4 C11 H11C 109.5 .
H11A C11 H11C 109.5 .
H11B C11 H11C 109.5 .
F3 C46 F1 107.6(4) .
F3 C46 F2 107.7(4) .
F1 C46 F2 106.2(4) .
F3 C46 C26 110.5(3) .
F1 C46 C26 111.0(3) .
F2 C46 C26 113.5(4) .
F18 C13 F16 106.6(4) .
F18 C13 F17 106.4(4) .
F16 C13 F17 107.1(4) .
F18 C13 C14 112.7(3) .
F16 C13 C14 110.3(4) .
F17 C13 C14 113.4(4) .
C4 C12 H12B 109.5 .
C4 C12 H12A 109.5 .
H12B C12 H12A 109.5 .
C4 C12 H12C 109.5 .
H12B C12 H12C 109.5 .
H12A C12 H12C 109.5 .
C16 C15 C14 122.1(4) .
C16 C15 H15 118.9 .
C14 C15 H15 118.9 .
C5 C9 H9C 109.5 .
C5 C9 H9D 109.5 .
H9C C9 H9D 109.5 .
C5 C9 H9E 109.5 .
H9C C9 H9E 109.5 .
H9D C9 H9E 109.5 .
F6 C23 F5 106.9(4) .
F6 C23 F4 107.1(4) .
F5 C23 F4 106.7(4) .
F6 C23 C24 111.4(4) .
F5 C23 C24 110.7(4) .
F4 C23 C24 113.8(4) .
F14 C17 F13 107.1(4) .
F14 C17 F15 107.2(4) .
F13 C17 F15 105.7(4) .
F14 C17 C16 113.6(4) .
F13 C17 C16 111.7(4) .
F15 C17 C16 111.1(4) .
O7 C16 C15 128.1(4) .
O7 C16 C17 115.2(4) .
C15 C16 C17 116.6(4) .
O11 C30 C29 128.2(4) .
O11 C30 C31 112.6(4) .
C29 C30 C31 119.2(4) .
F11 C18 F10 106.3(4) .
F11 C18 F12 107.8(4) .
F10 C18 F12 106.8(4) .
F11 C18 C19 112.4(4) .
F10 C18 C19 112.5(4) .
F12 C18 C19 110.7(4) .
O12 C32 C33 128.8(5) .
O12 C32 C34 114.4(4) .
C33 C32 C34 116.7(4) .
F22 C31 F24 113.7(6) .
F22 C31 F23 104.9(5) .
F24 C31 F23 104.2(5) .
F22 C31 C30 113.5(5) .
F24 C31 C30 110.5(5) .
F23 C31 C30 109.3(5) .
F30 C36 F29 107.5(4) .
F30 C36 F28 107.0(4) .
F29 C36 F28 108.3(4) .
F30 C36 C35 111.7(4) .
F29 C36 C35 113.2(4) .
F28 C36 C35 108.9(4) .
F27 C34 F26 108.1(5) .
F27 C34 F25 107.4(5) .
F26 C34 F25 105.8(5) .
F27 C34 C32 113.7(5) .
F26 C34 C32 112.1(4) .
F25 C34 C32 109.3(4) .

loop_
_geom_bond_atom_site_label_1
_geom_bond_atom_site_label_2
_geom_bond_distance
_geom_bond_site_symmetry_2
La1 O4 2.486(3) .
La1 O7 2.498(3) .
La1 O6 2.499(3) .
La1 O5 2.523(3) .
La1 O3 2.525(3) .
La1 O8 2.545(3) .
La1 O9 2.544(3) .
La1 O1 2.578(3) .
La1 O2 2.607(3) 4_566
Br1 C7 1.897(4) .
Cu1 O10 1.936(3) .
Cu1 O13 1.942(3) .
Cu1 O11 1.958(3) .
Cu1 N3 2.017(3) .
Cu1 O12 2.216(3) .
F20 C28 1.322(5) .
F19 C28 1.343(5) .
F1 C46 1.334(5) .
F8 C22 1.337(5) .
F7 C22 1.332(5) .
F5 C23 1.334(5) .
F6 C23 1.332(6) .
F10 C18 1.327(5) .
F18 C13 1.313(5) .
F21 C28 1.336(5) .
F13 C17 1.335(5) .
F14 C17 1.328(5) .
F9 C22 1.330(5) .
F15 C17 1.335(5) .
F4 C23 1.337(5) .
F12 C18 1.330(6) .
F11 C18 1.322(5) .
F16 C13 1.324(6) .
F17 C13 1.319(5) .
F22 C31 1.281(6) .
F23 C31 1.357(8) .
F24 C31 1.315(7) .
F28 C36 1.334(5) .
F26 C34 1.321(6) .
F29 C36 1.322(5) .
F30 C36 1.324(6) .
F27 C34 1.318(6) .
F25 C34 1.339(7) .
O2 N2 1.288(4) .
O2 La1 2.607(3) 4_565
O6 C19 1.245(5) .
O9 H9B 0.847(19) .
O9 H9A 0.86(2) .
O8 C14 1.239(5) .
O1 N1 1.278(4) .
O3 C26 1.258(5) .
O4 C24 1.254(5) .
O13 C35 1.251(5) .
O10 C27 1.265(5) .
O7 C16 1.252(5) .
O12 C32 1.256(5) .
O5 C20 1.255(5) .
O11 C30 1.252(5) .
N1 C3 1.343(5) .
N1 C5 1.502(5) .
N2 C3 1.347(5) .
N2 C4 1.507(5) .
N3 C1 1.332(5) .
N3 C8 1.350(5) .
C10 C5 1.505(5) .
C10 H10A 0.9600 .
C10 H10B 0.9600 .
C10 H10C 0.9600 .
C2 C6 1.389(5) .
C2 C1 1.390(5) .
C2 C3 1.467(5) .
C22 C20 1.538(6) .
C20 C21 1.398(6) .
C4 C11 1.512(6) .
C4 C12 1.531(6) .
C4 C5 1.558(5) .
C26 C25 1.395(6) .
C26 C46 1.534(6) .
C25 C24 1.386(6) .
C25 H25 0.9300 .
C28 C27 1.531(6) .
C6 C7 1.386(6) .
C6 H6 0.9300 .
C5 C9 1.528(5) .
C7 C8 1.372(6) .
C19 C21 1.402(6) .
C19 C18 1.536(6) .
C24 C23 1.533(6) .
C35 C33 1.397(7) .
C35 C36 1.546(6) .
C14 C15 1.399(6) .
C14 C13 1.533(6) .
C8 H8 0.9300 .
C29 C30 1.385(6) .
C29 C27 1.378(6) .
C29 H29 0.9300 .
C21 H21 0.9300 .
C1 H1 0.9300 .
C33 C32 1.396(6) .
C33 H33 0.9300 .
C11 H11A 0.9600 .
C11 H11B 0.9600 .
C11 H11C 0.9600 .
C46 F3 1.330(5) .
C46 F2 1.340(5) .
C12 H12B 0.9600 .
C12 H12A 0.9600 .
C12 H12C 0.9600 .
C15 C16 1.400(6) .
C15 H15 0.9300 .
C9 H9C 0.9600 .
C9 H9D 0.9600 .
C9 H9E 0.9600 .
C17 C16 1.523(6) .
C30 C31 1.537(7) .
C32 C34 1.541(7) .

loop_
_geom_torsion_atom_site_label_1
_geom_torsion_atom_site_label_2
_geom_torsion_atom_site_label_3
_geom_torsion_atom_site_label_4
_geom_torsion
_geom_torsion_site_symmetry_1
O4 La1 O6 C19 102.1(4) .
O7 La1 O6 C19 -46.2(4) .
O5 La1 O6 C19 27.8(4) .
O3 La1 O6 C19 144.7(3) .
O8 La1 O6 C19 -118.8(4) .
O9 La1 O6 C19 -96.4(4) .
O1 La1 O6 C19 174.9(4) .
O2 La1 O6 C19 15.0(4) 4_566
O4 La1 O8 C14 119.9(4) .
O7 La1 O8 C14 -25.2(3) .
O6 La1 O8 C14 58.8(4) .
O5 La1 O8 C14 20.0(4) .
O3 La1 O8 C14 -159.7(3) .
O9 La1 O8 C14 -104.2(4) .
O1 La1 O8 C14 154.3(4) .
O2 La1 O8 C14 -76.0(4) 4_566
O4 La1 O1 N1 110.6(5) .
O7 La1 O1 N1 -42.6(5) .
O6 La1 O1 N1 23.3(5) .
O5 La1 O1 N1 73.7(5) .
O3 La1 O1 N1 -175.6(5) .
O8 La1 O1 N1 -43.3(5) .
O9 La1 O1 N1 -110.3(5) .
O2 La1 O1 N1 -175.7(4) 4_566
O4 La1 O3 C26 13.3(3) .
O7 La1 O3 C26 162.6(3) .
O6 La1 O3 C26 -33.3(4) .
O5 La1 O3 C26 65.9(4) .
O8 La1 O3 C26 -114.4(3) .
O9 La1 O3 C26 -170.5(4) .
O1 La1 O3 C26 -67.2(3) .
O2 La1 O3 C26 112.7(4) 4_566
O7 La1 O4 C24 -153.8(4) .
O6 La1 O4 C24 145.5(4) .
O5 La1 O4 C24 -145.4(4) .
O3 La1 O4 C24 -9.6(4) .
O8 La1 O4 C24 91.7(4) .
O9 La1 O4 C24 -14.8(4) .
O1 La1 O4 C24 58.8(4) .
O2 La1 O4 C24 -77.4(4) 4_566
O10 Cu1 O13 C35 -97(2) .
O11 Cu1 O13 C35 -58.2(3) .
N3 Cu1 O13 C35 138.2(3) .
O12 Cu1 O13 C35 30.2(3) .
O13 Cu1 O10 C27 53(3) .
O11 Cu1 O10 C27 13.6(4) .
N3 Cu1 O10 C27 177.2(4) .
O12 Cu1 O10 C27 -74.8(4) .
O4 La1 O7 C16 -104.5(4) .
O6 La1 O7 C16 -41.0(3) .
O5 La1 O7 C16 -113.0(4) .
O3 La1 O7 C16 129.6(3) .
O8 La1 O7 C16 29.0(3) .
O9 La1 O7 C16 103.4(4) .
O1 La1 O7 C16 28.3(4) .
O2 La1 O7 C16 176.1(4) 4_566
O10 Cu1 O12 C32 146.1(3) .
O13 Cu1 O12 C32 -31.4(3) .
O11 Cu1 O12 C32 55.8(3) .
N3 Cu1 O12 C32 -123.7(3) .
O4 La1 O5 C20 -116.0(4) .
O7 La1 O5 C20 58.9(4) .
O6 La1 O5 C20 -23.9(4) .
O3 La1 O5 C20 -166.1(3) .
O8 La1 O5 C20 14.2(4) .
O9 La1 O5 C20 105.7(4) .
O1 La1 O5 C20 -79.4(4) .
O2 La1 O5 C20 146.8(4) 4_566
O10 Cu1 O11 C30 -15.1(4) .
O13 Cu1 O11 C30 166.9(4) .
N3 Cu1 O11 C30 -104.0(6) .
O12 Cu1 O11 C30 77.9(4) .
La1 O1 N1 C3 107.7(5) .
La1 O1 N1 C5 -81.8(6) .
La1 O2 N2 C3 92.6(5) 4_565
La1 O2 N2 C4 -97.8(4) 4_565
O10 Cu1 N3 C1 22.3(3) .
O13 Cu1 N3 C1 -160.3(3) .
O11 Cu1 N3 C1 111.4(5) .
O12 Cu1 N3 C1 -70.6(3) .
O10 Cu1 N3 C8 -153.2(3) .
O13 Cu1 N3 C8 24.2(3) .
O11 Cu1 N3 C8 -64.1(6) .
O12 Cu1 N3 C8 113.9(3) .
La1 O5 C20 C21 14.8(7) .
La1 O5 C20 C22 -167.0(3) .
F9 C22 C20 O5 165.4(4) .
F7 C22 C20 O5 43.8(5) .
F8 C22 C20 O5 -74.9(5) .
F9 C22 C20 C21 -16.1(6) .
F7 C22 C20 C21 -137.8(4) .
F8 C22 C20 C21 103.5(4) .
O2 N2 C4 C11 41.2(5) .
C3 N2 C4 C11 -147.8(3) .
O2 N2 C4 C12 -78.8(4) .
C3 N2 C4 C12 92.3(4) .
O2 N2 C4 C5 162.6(3) .
C3 N2 C4 C5 -26.3(4) .
La1 O3 C26 C25 -11.5(6) .
La1 O3 C26 C46 172.2(2) .
O3 C26 C25 C24 -2.2(7) .
C46 C26 C25 C24 173.9(4) .
C1 C2 C6 C7 -0.6(6) .
C3 C2 C6 C7 -175.6(4) .
O1 N1 C5 C10 44.7(5) .
C3 N1 C5 C10 -143.6(3) .
O1 N1 C5 C9 -76.7(4) .
C3 N1 C5 C9 95.0(4) .
O1 N1 C5 C4 165.6(3) .
C3 N1 C5 C4 -22.7(4) .
N2 C4 C5 N1 26.9(3) .
C11 C4 C5 N1 145.5(3) .
C12 C4 C5 N1 -84.9(4) .
N2 C4 C5 C10 145.1(3) .
C11 C4 C5 C10 -96.2(4) .
C12 C4 C5 C10 33.4(5) .
N2 C4 C5 C9 -85.8(4) .
C11 C4 C5 C9 32.8(5) .
C12 C4 C5 C9 162.4(3) .
C2 C6 C7 C8 1.9(6) .
C2 C6 C7 Br1 -178.7(3) .
La1 O6 C19 C21 -21.7(7) .
La1 O6 C19 C18 159.1(3) .
La1 O4 C24 C25 3.3(7) .
La1 O4 C24 C23 -176.2(3) .
C26 C25 C24 O4 6.6(7) .
C26 C25 C24 C23 -174.0(4) .
Cu1 O13 C35 C33 -21.0(6) .
Cu1 O13 C35 C36 156.0(3) .
La1 O8 C14 C15 17.7(7) .
La1 O8 C14 C13 -160.4(3) .
C1 N3 C8 C7 -1.3(6) .
Cu1 N3 C8 C7 174.1(3) .
C6 C7 C8 N3 -1.0(6) .
Br1 C7 C8 N3 179.6(3) .
O2 N2 C3 N1 -176.2(3) .
C4 N2 C3 N1 13.2(4) .
O2 N2 C3 C2 9.3(6) .
C4 N2 C3 C2 -161.2(4) .
O1 N1 C3 N2 178.3(3) .
C5 N1 C3 N2 7.1(4) .
O1 N1 C3 C2 -7.2(6) .
C5 N1 C3 C2 -178.5(4) .
C6 C2 C3 N2 -158.5(4) .
C1 C2 C3 N2 26.4(6) .
C6 C2 C3 N1 28.0(6) .
C1 C2 C3 N1 -147.1(4) .
O5 C20 C21 C19 7.9(7) .
C22 C20 C21 C19 -170.2(4) .
O6 C19 C21 C20 -4.8(7) .
C18 C19 C21 C20 174.4(4) .
C8 N3 C1 C2 2.7(6) .
Cu1 N3 C1 C2 -172.9(3) .
C6 C2 C1 N3 -1.7(6) .
C3 C2 C1 N3 173.6(4) .
Cu1 O10 C27 C29 -6.8(7) .
Cu1 O10 C27 C28 175.7(3) .
C30 C29 C27 O10 -4.5(7) .
C30 C29 C27 C28 172.9(4) .
F20 C28 C27 O10 60.9(5) .
F21 C28 C27 O10 -177.9(4) .
F19 C28 C27 O10 -58.2(5) .
F20 C28 C27 C29 -116.8(4) .
F21 C28 C27 C29 4.3(6) .
F19 C28 C27 C29 124.0(4) .
O13 C35 C33 C32 -0.6(8) .
C36 C35 C33 C32 -177.6(4) .
O3 C26 C46 F3 74.9(5) .
C25 C26 C46 F3 -101.8(5) .
O3 C26 C46 F1 -44.4(5) .
C25 C26 C46 F1 138.9(4) .
O3 C26 C46 F2 -164.0(4) .
C25 C26 C46 F2 19.3(5) .
O8 C14 C13 F18 -20.1(6) .
C15 C14 C13 F18 161.6(4) .
O8 C14 C13 F16 98.9(5) .
C15 C14 C13 F16 -79.5(5) .
O8 C14 C13 F17 -141.0(4) .
C15 C14 C13 F17 40.7(6) .
O8 C14 C15 C16 3.2(7) .
C13 C14 C15 C16 -178.6(4) .
O4 C24 C23 F6 71.7(5) .
C25 C24 C23 F6 -107.8(5) .
O4 C24 C23 F5 -47.1(5) .
C25 C24 C23 F5 133.4(4) .
O4 C24 C23 F4 -167.2(4) .
C25 C24 C23 F4 13.3(6) .
La1 O7 C16 C15 -25.7(6) .
La1 O7 C16 C17 157.1(3) .
C14 C15 C16 O7 0.6(7) .
C14 C15 C16 C17 177.7(4) .
F14 C17 C16 O7 -151.9(4) .
F13 C17 C16 O7 -30.6(5) .
F15 C17 C16 O7 87.2(5) .
F14 C17 C16 C15 30.6(6) .
F13 C17 C16 C15 151.9(4) .
F15 C17 C16 C15 -90.3(5) .
Cu1 O11 C30 C29 10.0(7) .
Cu1 O11 C30 C31 -173.0(4) .
C27 C29 C30 O11 2.6(8) .
C27 C29 C30 C31 -174.3(5) .
O6 C19 C18 F11 14.4(6) .
C21 C19 C18 F11 -165.0(4) .
O6 C19 C18 F10 134.3(4) .
C21 C19 C18 F10 -45.1(6) .
O6 C19 C18 F12 -106.3(5) .
C21 C19 C18 F12 74.3(5) .
Cu1 O12 C32 C33 24.1(6) .
Cu1 O12 C32 C34 -151.4(3) .
C35 C33 C32 O12 -4.0(8) .
C35 C33 C32 C34 171.5(4) .
O11 C30 C31 F22 -174.4(6) .
C29 C30 C31 F22 2.9(8) .
O11 C30 C31 F24 56.4(7) .
C29 C30 C31 F24 -126.2(5) .
O11 C30 C31 F23 -57.7(6) .
C29 C30 C31 F23 119.6(5) .
O13 C35 C36 F30 35.1(5) .
C33 C35 C36 F30 -147.4(4) .
O13 C35 C36 F29 156.7(4) .
C33 C35 C36 F29 -25.9(6) .
O13 C35 C36 F28 -82.8(5) .
C33 C35 C36 F28 94.6(5) .
O12 C32 C34 F27 -156.5(5) .
C33 C32 C34 F27 27.4(7) .
O12 C32 C34 F26 -33.5(6) .
C33 C32 C34 F26 150.4(4) .
O12 C32 C34 F25 83.5(5) .
C33 C32 C34 F25 -92.7(5) .
